data_9004827
loop_
_publ_author_name
'Krivovichev, S. V.'
'Burns, P. C.'

_publ_section_title
;Crystal chemistry of uranyl molydates. X. The crystal structure of
 Ag10[(UO2)8O8(Mo5O20)]
;
_journal_name_full 'The Canadian Mineralogist'
_journal_page_first 1455
_journal_page_last 1462
_journal_paper_doi 10.2113/gscanmin.41.6.1455
_journal_volume 41
_journal_year 2003
_chemical_formula_structural Ag10[(UO2)8O8(Mo5O20)]
_chemical_formula_sum 'Ag10 Mo5 O44 U8'
_space_group_IT_number 15
_symmetry_space_group_name_Hall '-C 2yc'
_symmetry_space_group_name_H-M 'C 1 2/c 1'
_cell_angle_alpha 90
_cell_angle_beta 93.985
_cell_angle_gamma 90
_cell_length_a 24.672
_cell_length_b 23.410
_cell_length_c 6.7932
_cell_formula_units_Z 4
_cell_volume 3914.073
_database_code_amcsd 0005920
_exptl_crystal_density_diffrn 7.071
_cod_original_formula_sum 'U8 Ag10 Mo5 O44'
_cod_database_code 9004827
_amcsd_formula_title Ag10[(UO2)8O8(Mo5O20)]

loop_
_space_group_symop_operation_xyz
x,y,z
1/2+x,1/2+y,z
x,-y,1/2+z
1/2+x,1/2-y,1/2+z
-x,y,1/2-z
1/2-x,1/2+y,1/2-z
-x,-y,-z
1/2-x,1/2-y,-z

loop_
_atom_site_aniso_label
_atom_site_aniso_U_11
_atom_site_aniso_U_22
_atom_site_aniso_U_33
_atom_site_aniso_U_12
_atom_site_aniso_U_13
_atom_site_aniso_U_23
U(1) 0.01470 0.00440 0.00580 -0.00010 0.00290 -0.00010
U(2) 0.01480 0.00610 0.00550 0.00000 0.00190 0.00040
U(3) 0.01420 0.00360 0.00640 -0.00020 0.00080 -0.00030
U(4) 0.01400 0.00550 0.00500 -0.00040 0.00170 -0.00070
Ag(1) 0.02400 0.02500 0.02500 0.00220 0.00410 0.00220
Ag(2) 0.02750 0.01830 0.02920 0.00000 0.01260 0.00000
Ag(3) 0.02800 0.02530 0.02310 0.00000 -0.00110 0.00000
Ag(4) 0.02440 0.01790 0.02810 0.00210 -0.00050 0.00040
Ag(5) 0.02900 0.02670 0.04190 0.01280 0.01110 0.00940
Ag(6) 0.02810 0.01750 0.02860 0.00000 -0.00510 0.00000
Ag(7) 0.02390 0.02110 0.02700 0.00000 0.00870 0.00000
Ag(8) 0.07700 0.08900 0.05600 0.00000 0.02000 0.00000
Mo(1) 0.01440 0.00460 0.00750 -0.00030 0.00320 0.00040
Mo(2) 0.01410 0.00410 0.00660 0.00090 0.00010 0.00040
Mo(3) 0.00750 0.01340 0.03270 0.00000 -0.00200 0.00000

loop_
_atom_site_label
_atom_site_fract_x
_atom_site_fract_y
_atom_site_fract_z
_atom_site_occupancy
_atom_site_U_iso_or_equiv
U(1) 0.87540 0.12838 0.50536 1.00000 0.00820
U(2) 0.87310 -0.03357 0.54066 1.00000 0.00870
U(3) 0.62419 -0.12832 0.59042 1.00000 0.00810
U(4) 0.62692 0.03342 0.62694 1.00000 0.00810
Ag(1) 0.74727 -0.04640 0.82640 1.00000 0.02450
Ag(2) 0.00000 -0.10751 -0.25000 1.00000 0.02440
Ag(3) 0.00000 -0.04924 0.25000 1.00000 0.02560
Ag(4) 0.75459 -0.11720 0.31440 1.00000 0.02360
Ag(5) 0.75897 -0.28430 0.21900 0.75000 0.03210
Ag(6) 0.50000 -0.10711 0.25000 1.00000 0.02520
Ag(7) 0.50000 -0.04981 0.75000 1.00000 0.02360
Ag(8) 0.00000 -0.20220 0.25000 0.50000 0.07300
Mo(1) 0.63527 -0.20220 0.11940 1.00000 0.00870
Mo(2) 0.63392 -0.29817 0.47490 1.00000 0.00830
Mo(3) 0.00000 -0.25144 -0.25000 1.00000 0.01810
O(1) 0.79850 -0.03860 0.51600 1.00000 0.02300
O(2) 0.95040 -0.02970 0.56840 1.00000 0.02200
O(3) 0.80240 0.13420 0.48890 1.00000 0.01900
O(4) 0.69680 -0.13360 0.61910 1.00000 0.02200
O(5) 0.62440 -0.21910 0.43650 1.00000 0.00900
O(6) 0.70050 0.03940 0.64820 1.00000 0.02600
O(7) 0.54940 0.03100 0.60700 1.00000 0.02100
O(8) 0.95090 0.12520 0.52940 1.00000 0.01900
O(9) 0.70320 -0.30040 0.50310 1.00000 0.02600
O(10) 0.54730 -0.12650 0.56460 1.00000 0.02400
O(11) 0.70350 -0.20160 0.13870 1.00000 0.02700
O(12) 0.61630 -0.30900 0.71900 1.00000 0.01700
O(13) 0.62470 -0.28130 0.14800 1.00000 0.01500
O(14) 0.96160 -0.20880 -0.41370 1.00000 0.03300
O(15) 0.87660 -0.06310 0.23570 1.00000 0.02400
O(16) 0.62310 -0.06250 0.81990 1.00000 0.01900
O(17) 0.61920 -0.18980 -0.13530 1.00000 0.01800
O(18) 0.95850 -0.29490 -0.12260 1.00000 0.02400
O(19) 0.87200 -0.04410 0.85810 1.00000 0.01700
O(20) 0.62150 -0.13180 0.22060 1.00000 0.01500
O(21) 0.62460 0.04680 0.94220 1.00000 0.03700
O(22) 0.61480 -0.36840 0.36230 1.00000 0.03000

loop_
_cod_related_entry_id
_cod_related_entry_database
_cod_related_entry_code
1 AMCSD 0005920
